data_2202245
loop_
_publ_author_name
'Baumer, Vyacheslav N.'
'Karasev, Alexander A.'
'Sizova, Zoya A.'

_publ_section_title
;
 2-Amino-7-methoxy-3-(1-methyl-1<i>H</i>-benzimidazol-2-yl)chromenium
 perchlorate
;
_journal_issue 1
_journal_name_full 'Acta Crystallographica Section E'
_journal_page_first o54
_journal_page_last o56
_journal_paper_doi 10.1107/S1600536802022699
_journal_volume 59
_journal_year 2003
_chemical_formula_iupac 'C18 H16 N3 O2 1+, Cl O4 1-'
_chemical_formula_moiety 'C18 H16 N3 O2 1+, Cl O4 1-'
_chemical_formula_sum 'C18 H16 Cl N3 O6'
_chemical_formula_weight 405.79
_chemical_name_systematic
;
2-Amino-7-methoxy-3-(1-methyl-1H-benzimidazol-2-yl)chromenium perchlorate
;
_space_group_IT_number 14
_symmetry_cell_setting monoclinic
_symmetry_space_group_name_Hall '-P 2yn'
_symmetry_space_group_name_H-M 'P 1 21/n 1'
_atom_sites_solution_hydrogens geom
_atom_sites_solution_primary direct
_atom_sites_solution_secondary difmap
_audit_creation_method SHELXL-97
_cell_angle_alpha 90.00
_cell_angle_beta 94.71(3)
_cell_angle_gamma 90.00
_cell_formula_units_Z 4
_cell_length_a 8.6272(17)
_cell_length_b 10.979(3)
_cell_length_c 18.788(7)
_cell_measurement_reflns_used 24
_cell_measurement_temperature 293(2)
_cell_measurement_theta_max 12.0
_cell_measurement_theta_min 11.0
_cell_volume 1773.6(9)
_computing_cell_refinement P3
_computing_data_collection 'P3 (Siemens, 1989)'
_computing_data_reduction 'XDISK and XPREP (Siemens, 1991)'
_computing_molecular_graphics 'XP (Siemens, 1991)'
_computing_publication_material 'WinGX (Farrugia, 1999)'
_computing_structure_refinement 'SHELXL97 (Sheldrick, 1997)'
_computing_structure_solution 'SHELXS (Sheldrick, 1990)'
_diffrn_ambient_temperature 293(2)
_diffrn_measured_fraction_theta_full 0.999
_diffrn_measured_fraction_theta_max 0.999
_diffrn_measurement_device_type 'Siemens P3/PC'
_diffrn_measurement_method 2\q/\q
_diffrn_radiation_monochromator graphite
_diffrn_radiation_source 'fine-focus sealed tube'
_diffrn_radiation_type MoK\a
_diffrn_radiation_wavelength 0.71073
_diffrn_reflns_av_R_equivalents 0.043
_diffrn_reflns_av_sigmaI/netI 0.069
_diffrn_reflns_limit_h_max 10
_diffrn_reflns_limit_h_min 0
_diffrn_reflns_limit_k_max 13
_diffrn_reflns_limit_k_min 0
_diffrn_reflns_limit_l_max 22
_diffrn_reflns_limit_l_min -22
_diffrn_reflns_number 3526
_diffrn_reflns_theta_full 25.5
_diffrn_reflns_theta_max 25.5
_diffrn_reflns_theta_min 2.5
_diffrn_standards_decay_% 1
_diffrn_standards_interval_count 98
_diffrn_standards_number 2
_exptl_absorpt_coefficient_mu 0.26
_exptl_absorpt_correction_type none
_exptl_crystal_colour red
_exptl_crystal_density_diffrn 1.520
_exptl_crystal_density_meas ?
_exptl_crystal_density_method 'not measured'
_exptl_crystal_description 'complex polyhedron'
_exptl_crystal_F_000 840
_exptl_crystal_size_max 0.4
_exptl_crystal_size_mid 0.3
_exptl_crystal_size_min 0.2
_refine_diff_density_max 0.23
_refine_diff_density_min -0.28
_refine_ls_extinction_coef 0.0017(5)
_refine_ls_extinction_expression Fc^*^=kFc[1+0.0017xFc^2^\l^3^/sin(2\q)]^-1/4^
_refine_ls_extinction_method SHELXL97
_refine_ls_goodness_of_fit_ref 1.01
_refine_ls_hydrogen_treatment constr
_refine_ls_matrix_type full
_refine_ls_number_parameters 256
_refine_ls_number_reflns 3297
_refine_ls_number_restraints 0
_refine_ls_restrained_S_all 1.01
_refine_ls_R_factor_all 0.070
_refine_ls_R_factor_gt 0.047
_refine_ls_shift/su_max <0.001
_refine_ls_shift/su_mean 0.000
_refine_ls_structure_factor_coef Fsqd
_refine_ls_weighting_details 'calc w = 1/[\s^2^(Fo^2^)+(0.03P)^2^] where P = (Fo^2^+2Fc^2^)/3'
_refine_ls_weighting_scheme calc
_refine_ls_wR_factor_gt 0.095
_refine_ls_wR_factor_ref 0.099
_reflns_number_gt 1992
_reflns_number_total 3297
_reflns_threshold_expression I>2\s(I)
_cod_data_source_file ya6118.cif
_cod_data_source_block I
_cod_depositor_comments
;
The following automatic conversions were performed:

'_exptl_crystal_density_meas' value 'not measured' was changed to '?'
- the value is perceived as not measured.

Automatic conversion script
Id: cif_fix_values 3008 2015-01-20 13:52:24Z robertas 
;
_cod_original_cell_volume 1773.5(9)
_cod_original_sg_symbol_H-M 'P 21/n'
_cod_database_code 2202245
_cod_database_fobs_code 2202245

loop_
_symmetry_equiv_pos_as_xyz
'x, y, z'
'-x+1/2, y+1/2, -z+1/2'
'-x, -y, -z'
'x-1/2, -y-1/2, z-1/2'

loop_
_atom_site_label
_atom_site_fract_x
_atom_site_fract_y
_atom_site_fract_z
_atom_site_U_iso_or_equiv
_atom_site_adp_type
_atom_site_calc_flag
_atom_site_refinement_flags
_atom_site_occupancy
_atom_site_disorder_assembly
_atom_site_disorder_group
_atom_site_type_symbol
O1 0.2177(2) 0.09447(18) 0.53233(9) 0.0370(5) Uani d . 1 . . O
O2 0.4061(3) -0.2083(2) 0.38248(11) 0.0481(6) Uani d . 1 . . O
N1 0.1405(3) 0.2207(2) 0.61471(12) 0.0435(7) Uani d . 1 . . N
H1A 0.2088 0.1854 0.6436 0.052 Uiso calc R 1 . . H
H1B 0.0845 0.2786 0.6297 0.052 Uiso calc R 1 . . H
N2 -0.1836(3) 0.4127(2) 0.46649(12) 0.0338(6) Uani d . 1 . . N
N3 -0.0873(3) 0.3797(2) 0.58101(12) 0.0373(6) Uani d . 1 . . N
C2 0.1217(3) 0.1862(3) 0.54781(15) 0.0334(7) Uani d . 1 . . C
C3 0.0097(3) 0.2379(3) 0.49303(14) 0.0296(6) Uani d . 1 . . C
C4 0.0008(3) 0.1797(3) 0.42742(15) 0.0354(7) Uani d . 1 . . C
H4 -0.0728 0.2066 0.3920 0.042 Uiso calc R 1 . . H
C5 0.0930(3) 0.0197(3) 0.34432(15) 0.0402(7) Uani d . 1 . . C
H5 0.0212 0.0445 0.3075 0.048 Uiso calc R 1 . . H
C6 0.1930(3) -0.0758(3) 0.33348(15) 0.0408(7) Uani d . 1 . . C
H6 0.1873 -0.1150 0.2895 0.049 Uiso calc R 1 . . H
C7 0.3041(3) -0.1147(3) 0.38878(16) 0.0365(7) Uani d . 1 . . C
C8 0.3112(3) -0.0554(3) 0.45627(15) 0.0373(7) Uani d . 1 . . C
H8 0.3827 -0.0796 0.4933 0.045 Uiso calc R 1 . . H
C9 0.0993(3) 0.0806(3) 0.41163(14) 0.0314(6) Uani d . 1 . . C
C10 0.2093(3) 0.0390(3) 0.46522(14) 0.0323(7) Uani d . 1 . . C
C11 -0.0868(3) 0.3423(3) 0.51298(15) 0.0320(6) Uani d . 1 . . C
C12 -0.2499(3) 0.5016(3) 0.50854(15) 0.0316(6) Uani d . 1 . . C
C13 -0.3558(3) 0.5969(3) 0.49194(17) 0.0412(7) Uani d . 1 . . C
H13 -0.3968 0.6109 0.4453 0.049 Uiso calc R 1 . . H
C14 -0.3963(4) 0.6687(3) 0.54801(17) 0.0448(8) Uani d . 1 . . C
H14 -0.4661 0.7324 0.5386 0.054 Uiso calc R 1 . . H
C15 -0.3347(4) 0.6483(3) 0.61938(18) 0.0482(9) Uani d . 1 . . C
H15 -0.3650 0.6986 0.6555 0.058 Uiso calc R 1 . . H
C16 -0.2299(4) 0.5545(3) 0.63627(17) 0.0469(8) Uani d . 1 . . C
H16 -0.1880 0.5419 0.6829 0.056 Uiso calc R 1 . . H
C17 -0.1893(3) 0.4788(3) 0.57931(15) 0.0344(7) Uani d . 1 . . C
C18 -0.2094(4) 0.4112(3) 0.38722(15) 0.0446(8) Uani d . 1 . . C
H18A -0.1111 0.4051 0.3670 0.067 Uiso calc R 1 . . H
H18B -0.2606 0.4850 0.3711 0.067 Uiso calc R 1 . . H
H18C -0.2730 0.3426 0.3724 0.067 Uiso calc R 1 . . H
C19 0.4059(4) -0.2701(3) 0.31384(16) 0.0519(9) Uani d . 1 . . C
H19A 0.3054 -0.3054 0.3017 0.078 Uiso calc R 1 . . H
H19B 0.4833 -0.3331 0.3169 0.078 Uiso calc R 1 . . H
H19C 0.4288 -0.2125 0.2777 0.078 Uiso calc R 1 . . H
Cl 0.36755(9) -0.08682(7) 0.70706(4) 0.0405(2) Uani d . 1 . . Cl
O3 0.3694(3) -0.1181(2) 0.63269(11) 0.0646(7) Uani d . 1 . . O
O4 0.5102(3) -0.1211(3) 0.74588(14) 0.0854(10) Uani d . 1 . . O
O5 0.3416(4) 0.0426(2) 0.71428(14) 0.0817(9) Uani d . 1 . . O
O6 0.2427(3) -0.1529(3) 0.73705(14) 0.0749(8) Uani d . 1 . . O

loop_
_atom_site_aniso_label
_atom_site_aniso_U_11
_atom_site_aniso_U_22
_atom_site_aniso_U_33
_atom_site_aniso_U_12
_atom_site_aniso_U_13
_atom_site_aniso_U_23
O1 0.0438(12) 0.0351(11) 0.0308(10) 0.0063(10) -0.0043(9) -0.0023(9)
O2 0.0522(15) 0.0495(14) 0.0424(13) 0.0171(11) 0.0032(11) -0.0046(11)
N1 0.0512(17) 0.0482(17) 0.0299(14) 0.0090(14) -0.0034(12) -0.0010(12)
N2 0.0320(13) 0.0369(14) 0.0325(13) -0.0012(12) 0.0022(10) 0.0018(12)
N3 0.0400(15) 0.0419(15) 0.0303(13) 0.0055(12) 0.0045(11) -0.0015(11)
C2 0.0353(17) 0.0302(16) 0.0352(16) -0.0068(13) 0.0067(13) 0.0011(13)
C3 0.0301(15) 0.0306(15) 0.0282(14) -0.0034(13) 0.0032(12) 0.0041(12)
C4 0.0328(16) 0.0379(17) 0.0343(16) 0.0009(14) -0.0042(13) -0.0007(13)
C5 0.0367(18) 0.0435(18) 0.0396(17) 0.0054(15) -0.0026(14) -0.0007(15)
C6 0.0419(18) 0.0460(18) 0.0342(16) -0.0009(16) 0.0019(13) 0.0005(15)
C7 0.0361(17) 0.0349(18) 0.0394(17) 0.0025(13) 0.0081(13) 0.0020(13)
C8 0.0387(18) 0.0338(17) 0.0384(17) 0.0005(13) -0.0034(13) 0.0040(13)
C9 0.0301(15) 0.0314(15) 0.0326(15) -0.0003(13) 0.0014(12) -0.0019(13)
C10 0.0348(16) 0.0327(16) 0.0293(15) -0.0010(13) 0.0015(12) -0.0001(12)
C11 0.0309(16) 0.0287(15) 0.0362(16) -0.0035(12) 0.0025(13) 0.0003(13)
C12 0.0252(15) 0.0299(15) 0.0396(16) -0.0041(12) 0.0022(12) 0.0031(13)
C13 0.0346(17) 0.0391(18) 0.0496(19) 0.0001(15) 0.0019(14) 0.0038(16)
C14 0.0392(19) 0.0349(17) 0.061(2) 0.0076(15) 0.0099(16) 0.0079(16)
C15 0.045(2) 0.046(2) 0.054(2) 0.0045(17) 0.0123(16) -0.0004(17)
C16 0.056(2) 0.048(2) 0.0375(18) 0.0085(16) 0.0083(15) 0.0017(15)
C17 0.0304(16) 0.0370(16) 0.0372(16) 0.0018(14) 0.0105(12) 0.0012(14)
C18 0.054(2) 0.0404(18) 0.0377(17) 0.0065(17) -0.0039(14) 0.0006(15)
C19 0.057(2) 0.053(2) 0.046(2) 0.0138(18) 0.0104(17) -0.0112(17)
Cl 0.0435(4) 0.0432(4) 0.0335(4) -0.0015(4) -0.0042(3) 0.0010(4)
O3 0.092(2) 0.0649(18) 0.0374(13) -0.0005(15) 0.0059(12) -0.0063(12)
O4 0.0526(16) 0.115(3) 0.083(2) 0.0114(17) -0.0301(14) -0.0025(18)
O5 0.136(3) 0.0403(15) 0.0669(18) 0.0129(16) -0.0035(17) -0.0051(13)
O6 0.0661(17) 0.089(2) 0.0726(19) -0.0169(16) 0.0220(14) 0.0212(16)

loop_
_atom_type_symbol
_atom_type_description
_atom_type_scat_dispersion_real
_atom_type_scat_dispersion_imag
_atom_type_scat_source
C C 0.0033 0.0016 'International Tables Vol C Tables 4.2.6.8 and 6.1.1.4'
H H 0.0000 0.0000 'International Tables Vol C Tables 4.2.6.8 and 6.1.1.4'
N N 0.0061 0.0033 'International Tables Vol C Tables 4.2.6.8 and 6.1.1.4'
O O 0.0106 0.0060 'International Tables Vol C Tables 4.2.6.8 and 6.1.1.4'
Cl Cl 0.1484 0.1585 'International Tables Vol C Tables 4.2.6.8 and 6.1.1.4'

loop_
_geom_angle_atom_site_label_1
_geom_angle_atom_site_label_2
_geom_angle_atom_site_label_3
_geom_angle
_geom_angle_publ_flag
C2 O1 C10 122.2(2) yes
C7 O2 C19 118.3(2) yes
C2 N1 H1A 120.0 no
C2 N1 H1B 120.0 no
H1A N1 H1B 120.0 no
C11 N2 C12 106.5(2) yes
C11 N2 C18 130.9(2) yes
C12 N2 C18 122.4(2) yes
C11 N3 C17 105.5(2) yes
N1 C2 O1 113.1(3) yes
N1 C2 C3 125.7(3) yes
O1 C2 C3 121.2(2) yes
C4 C3 C2 115.5(3) yes
C4 C3 C11 126.2(3) yes
C2 C3 C11 118.2(2) yes
C3 C4 C9 123.1(3) yes
C3 C4 H4 118.4 no
C9 C4 H4 118.4 no
C6 C5 C9 120.4(3) yes
C6 C5 H5 119.8 no
C9 C5 H5 119.8 no
C5 C6 C7 120.8(3) yes
C5 C6 H6 119.6 no
C7 C6 H6 119.6 no
O2 C7 C8 116.2(3) yes
O2 C7 C6 124.4(3) yes
C6 C7 C8 119.4(3) yes
C10 C8 C7 118.1(3) yes
C10 C8 H8 120.9 no
C7 C8 H8 120.9 no
C10 C9 C4 118.6(2) yes
C10 C9 C5 117.2(3) yes
C4 C9 C5 124.2(3) yes
C8 C10 O1 116.9(2) yes
C8 C10 C9 124.0(3) yes
O1 C10 C9 119.2(2) yes
N3 C11 N2 112.3(3) yes
N3 C11 C3 121.5(2) yes
N2 C11 C3 126.2(3) yes
N2 C12 C17 105.7(2) yes
N2 C12 C13 132.7(3) yes
C13 C12 C17 121.6(3) yes
C14 C13 C12 117.1(3) yes
C14 C13 H13 121.5 no
C12 C13 H13 121.5 no
C13 C14 C15 122.1(3) yes
C13 C14 H14 119.0 no
C15 C14 H14 119.0 no
C16 C15 C14 121.3(3) yes
C16 C15 H15 119.4 no
C14 C15 H15 119.4 no
C15 C16 C17 117.2(3) yes
C15 C16 H16 121.4 no
C17 C16 H16 121.4 no
N3 C17 C12 110.1(3) yes
N3 C17 C16 129.1(3) yes
C12 C17 C16 120.7(3) yes
N2 C18 H18A 109.5 no
N2 C18 H18B 109.5 no
H18A C18 H18B 109.5 no
N2 C18 H18C 109.5 no
H18A C18 H18C 109.5 no
H18B C18 H18C 109.5 no
O2 C19 H19A 109.5 no
O2 C19 H19B 109.5 no
H19A C19 H19B 109.5 no
O2 C19 H19C 109.5 no
H19A C19 H19C 109.5 no
H19B C19 H19C 109.5 no
O4 Cl O3 110.78(17) yes
O4 Cl O5 110.15(19) yes
O3 Cl O5 109.83(15) yes
O4 Cl O6 107.82(18) yes
O3 Cl O6 108.98(16) yes
O5 Cl O6 109.2(2) yes

loop_
_geom_bond_atom_site_label_1
_geom_bond_atom_site_label_2
_geom_bond_site_symmetry_2
_geom_bond_distance
_geom_bond_publ_flag
O1 C2 . 1.351(3) yes
O1 C10 . 1.397(3) yes
O2 C7 . 1.364(3) yes
O2 C19 . 1.457(3) yes
N1 C2 . 1.310(3) yes
N1 H1A . 0.8600 no
N1 H1B . 0.8600 no
N2 C11 . 1.392(3) yes
N2 C12 . 1.406(3) yes
N2 C18 . 1.488(3) yes
N3 C11 . 1.343(3) yes
N3 C17 . 1.399(4) yes
C2 C3 . 1.467(4) yes
C3 C4 . 1.385(4) yes
C3 C11 . 1.483(4) yes
C4 C9 . 1.426(4) yes
C4 H4 . 0.9300 no
C5 C6 . 1.384(4) yes
C5 C9 . 1.427(4) yes
C5 H5 . 0.9300 no
C6 C7 . 1.420(4) yes
C6 H6 . 0.9300 no
C7 C8 . 1.422(4) yes
C8 C10 . 1.378(4) yes
C8 H8 . 0.9300 no
C9 C10 . 1.403(4) yes
C12 C17 . 1.410(4) yes
C12 C13 . 1.407(4) yes
C13 C14 . 1.384(4) yes
C13 H13 . 0.9300 no
C14 C15 . 1.419(4) yes
C14 H14 . 0.9300 no
C15 C16 . 1.389(4) yes
C15 H15 . 0.9300 no
C16 C17 . 1.421(4) yes
C16 H16 . 0.9300 no
C18 H18A . 0.9600 no
C18 H18B . 0.9600 no
C18 H18C . 0.9600 no
C19 H19A . 0.9600 no
C19 H19B . 0.9600 no
C19 H19C . 0.9600 no
Cl O4 . 1.428(2) yes
Cl O3 . 1.440(2) yes
Cl O5 . 1.446(2) yes
Cl O6 . 1.450(3) yes

loop_
_geom_hbond_atom_site_label_D
_geom_hbond_atom_site_label_H
_geom_hbond_atom_site_label_A
_geom_hbond_distance_DH
_geom_hbond_distance_HA
_geom_hbond_distance_DA
_geom_hbond_angle_DHA
_geom_hbond_publ_flag
N1 H1A O5 0.86 2.30 3.130(4) 163 yes
N1 H1B N3 0.86 2.01 2.665(4) 132 yes

loop_
_geom_torsion_atom_site_label_1
_geom_torsion_atom_site_label_2
_geom_torsion_atom_site_label_3
_geom_torsion_atom_site_label_4
_geom_torsion
_geom_torsion_publ_flag
C10 O1 C2 N1 175.7(2) yes
C10 O1 C2 C3 -4.1(4) yes
N1 C2 C3 C4 -174.5(3) no
O1 C2 C3 C4 5.3(4) yes
N1 C2 C3 C11 3.1(4) yes
O1 C2 C3 C11 -177.1(2) no
C2 C3 C4 C9 -3.6(4) yes
C11 C3 C4 C9 179.0(3) yes
C9 C5 C6 C7 -0.3(5) no
C19 O2 C7 C8 -178.5(3) yes
C19 O2 C7 C6 2.4(4) no
C5 C6 C7 O2 179.7(3) no
C5 C6 C7 C8 0.7(4) no
O2 C7 C8 C10 -179.4(3) no
C6 C7 C8 C10 -0.3(4) no
C3 C4 C9 C10 0.7(4) no
C3 C4 C9 C5 -179.6(3) no
C6 C5 C9 C10 -0.3(4) no
C6 C5 C9 C4 180.0(3) no
C7 C8 C10 O1 179.2(3) no
C7 C8 C10 C9 -0.3(4) no
C2 O1 C10 C8 -178.6(3) no
C2 O1 C10 C9 0.9(4) no
C4 C9 C10 C8 -179.6(3) no
C5 C9 C10 C8 0.7(4) no
C4 C9 C10 O1 0.8(4) no
C5 C9 C10 O1 -178.9(3) no
C17 N3 C11 N2 0.2(3) yes
C17 N3 C11 C3 179.7(2) yes
C12 N2 C11 N3 0.2(3) yes
C18 N2 C11 N3 174.5(3) yes
C12 N2 C11 C3 -179.3(3) yes
C18 N2 C11 C3 -5.0(5) yes
C4 C3 C11 N3 169.0(3) yes
C2 C3 C11 N3 -8.3(4) yes
C4 C3 C11 N2 -11.6(5) yes
C2 C3 C11 N2 171.1(3) yes
C11 N2 C12 C17 -0.5(3) yes
C18 N2 C12 C17 -175.4(2) yes
C11 N2 C12 C13 -179.8(3) yes
C18 N2 C12 C13 5.4(5) yes
N2 C12 C13 C14 -179.8(3) no
C17 C12 C13 C14 1.0(4) no
C12 C13 C14 C15 0.0(5) no
C13 C14 C15 C16 0.1(5) no
C14 C15 C16 C17 -1.1(5) no
C11 N3 C17 C12 -0.5(3) no
C11 N3 C17 C16 -178.2(3) no
N2 C12 C17 N3 0.6(3) no
C13 C12 C17 N3 180.0(3) no
N2 C12 C17 C16 178.5(3) no
C13 C12 C17 C16 -2.1(4) no
C15 C16 C17 N3 179.5(3) no
C15 C16 C17 C12 2.1(5) no

loop_
_cod_related_entry_id
_cod_related_entry_database
_cod_related_entry_code
1 ChemSpider 30654700
